data_7220363
loop_
_publ_author_name
'Guo, Qianqian'
'Merkens, Carina'
'Si, Runze'
'Englert, Ulli'

_publ_section_title
;
 Crosslinking of the Pd(acacCN)2building unit with Ag(i) salts: dynamic 1D
 polymers and an extended 3D network
;
_journal_issue 23
_journal_name_full CrystEngComm
_journal_page_first 4383
_journal_paper_doi 10.1039/C5CE00043B
_journal_volume 17
_journal_year 2015
_chemical_formula_moiety 'C12 H12 Ag N2 O4 Pd, B F4, C H3 O H'
_chemical_formula_sum 'C13 H16 Ag B F4 N2 O5 Pd'
_chemical_formula_weight 581.36
_chemical_name_systematic
;
 ?
;
_space_group_crystal_system monoclinic
_space_group_IT_number 15
_space_group_name_Hall '-C 2yc'
_space_group_name_H-M_alt 'C 1 2/c 1'
_symmetry_space_group_name_Hall '-C 2yc'
_symmetry_space_group_name_H-M 'C 1 2/c 1'
_atom_sites_solution_hydrogens geom
_audit_creation_method SHELXL-2013
_audit_update_record
;
2015-04-01 deposited with the CCDC.
2015-05-05 downloaded from the CCDC.
;
_cell_angle_alpha 90
_cell_angle_beta 96.437(3)
_cell_angle_gamma 90
_cell_formula_units_Z 4
_cell_length_a 11.9640(16)
_cell_length_b 17.688(2)
_cell_length_c 9.1080(11)
_cell_measurement_reflns_used 2002
_cell_measurement_temperature 320(2)
_cell_measurement_theta_max 25.22
_cell_measurement_theta_min 2.91
_cell_volume 1915.3(4)
_computing_cell_refinement 'SAINT (Bruker, 2009)'
_computing_data_collection 'SMART (Bruker, 2002)'
_computing_data_reduction 'SAINT (Bruker, 2009)'
_computing_molecular_graphics 'PLATON (Spek, 2009)'
_computing_publication_material 'SHELXL-2013 (Sheldrick, 2013)'
_computing_structure_refinement 'SHELXL-2013 (Sheldrick, 2013)'
_computing_structure_solution 'SHELXS97 (Sheldrick, 2008)'
_diffrn_ambient_temperature 320(2)
_diffrn_measured_fraction_theta_full 0.994
_diffrn_measured_fraction_theta_max 0.993
_diffrn_measurement_device_type 'CCD area detector'
_diffrn_measurement_method '\w scans'
_diffrn_radiation_type MoK\a
_diffrn_radiation_wavelength 0.71073
_diffrn_reflns_av_R_equivalents 0.0245
_diffrn_reflns_av_unetI/netI 0.0276
_diffrn_reflns_laue_measured_fraction_full 0.994
_diffrn_reflns_laue_measured_fraction_max 0.993
_diffrn_reflns_limit_h_max 14
_diffrn_reflns_limit_h_min -14
_diffrn_reflns_limit_k_max 20
_diffrn_reflns_limit_k_min -17
_diffrn_reflns_limit_l_max 10
_diffrn_reflns_limit_l_min -10
_diffrn_reflns_number 5071
_diffrn_reflns_point_group_measured_fraction_full 0.994
_diffrn_reflns_point_group_measured_fraction_max 0.993
_diffrn_reflns_theta_full 25.242
_diffrn_reflns_theta_max 25.380
_diffrn_reflns_theta_min 2.909
_diffrn_source 'Incoatec microsource'
_exptl_absorpt_coefficient_mu 2.025
_exptl_absorpt_correction_T_max 0.7452
_exptl_absorpt_correction_T_min 0.5877
_exptl_absorpt_correction_type multi-scan
_exptl_absorpt_process_details SADABS
_exptl_crystal_colour 'light yellow'
_exptl_crystal_density_diffrn 2.016
_exptl_crystal_description rod
_exptl_crystal_F_000 1128
_exptl_crystal_size_max 0.700
_exptl_crystal_size_mid 0.160
_exptl_crystal_size_min 0.140
_refine_diff_density_max 0.411
_refine_diff_density_min -0.515
_refine_diff_density_rms 0.128
_refine_ls_extinction_method none
_refine_ls_goodness_of_fit_ref 1.000
_refine_ls_hydrogen_treatment constr
_refine_ls_matrix_type full
_refine_ls_number_parameters 137
_refine_ls_number_reflns 1747
_refine_ls_number_restraints 9
_refine_ls_restrained_S_all 0.999
_refine_ls_R_factor_all 0.0368
_refine_ls_R_factor_gt 0.0322
_refine_ls_shift/su_max 0.001
_refine_ls_shift/su_mean 0.000
_refine_ls_structure_factor_coef Fsqd
_refine_ls_weighting_details 'w=1/[\s^2^(Fo^2^)+(0.1000P)^2^] where P=(Fo^2^+2Fc^2^)/3'
_refine_ls_weighting_scheme calc
_refine_ls_wR_factor_gt 0.1187
_refine_ls_wR_factor_ref 0.1291
_reflns_Friedel_coverage 0.000
_reflns_number_gt 1520
_reflns_number_total 1747
_reflns_threshold_expression 'I > 2\s(I)'
_cod_data_source_file c5ce00043b3.cif
_cod_data_source_block 2beta
_cod_depositor_comments 'Adding full bibliography for 7220357--7220365.cif.'
_cod_database_code 7220363
_shelx_space_group_comment
;
The symmetry employed for this shelxl refinement is uniquely defined
by the following loop, which should always be used as a source of
symmetry information in preference to the above space-group names.
They are only intended as comments.
;
_shelx_estimated_absorpt_t_min 0.331
_shelx_estimated_absorpt_t_max 0.765
_shelxl_version_number 2013-4

loop_
_space_group_symop_operation_xyz
'x, y, z'
'-x, y, -z+1/2'
'x+1/2, y+1/2, z'
'-x+1/2, y+1/2, -z+1/2'
'-x, -y, -z'
'x, -y, z-1/2'
'-x+1/2, -y+1/2, -z'
'x+1/2, -y+1/2, z-1/2'

loop_
_atom_site_label
_atom_site_type_symbol
_atom_site_fract_x
_atom_site_fract_y
_atom_site_fract_z
_atom_site_U_iso_or_equiv
_atom_site_adp_type
_atom_site_occupancy
_atom_site_site_symmetry_order
_atom_site_calc_flag
_atom_site_refinement_flags_posn
_atom_site_refinement_flags_adp
_atom_site_refinement_flags_occupancy
_atom_site_disorder_assembly
_atom_site_disorder_group
Pd1 Pd 0.5000 0.51102(3) 0.7500 0.0422(2) Uani 1 2 d S T P . .
Ag1 Ag 1.0000 0.51364(4) 0.2500 0.0681(3) Uani 1 2 d S TU P . .
O1 O 0.58206(19) 0.42968(14) 0.6596(3) 0.0523(6) Uani 1 1 d . . . . .
O2 O 0.57851(19) 0.59258(14) 0.6539(3) 0.0533(6) Uani 1 1 d . . . . .
C1 C 0.7110(4) 0.3685(3) 0.5260(5) 0.0739(12) Uani 1 1 d . . . . .
H1A H 0.7914 0.3717 0.5452 0.111 Uiso 1 1 calc R U . . .
H1B H 0.6900 0.3622 0.4218 0.111 Uiso 1 1 calc R U . . .
H1C H 0.6847 0.3261 0.5780 0.111 Uiso 1 1 calc R U . . .
C2 C 0.6597(3) 0.4393(2) 0.5769(4) 0.0488(8) Uani 1 1 d . . . . .
C3 C 0.6964(4) 0.5116(3) 0.5323(5) 0.0480(11) Uani 1 1 d . . . . .
C4 C 0.6531(3) 0.5832(2) 0.5673(4) 0.0481(8) Uani 1 1 d . . . . .
C5 C 0.6920(3) 0.6533(2) 0.4999(5) 0.0668(11) Uani 1 1 d . . . . .
H5A H 0.6676 0.6964 0.5518 0.100 Uiso 1 1 calc R U . . .
H5B H 0.6610 0.6557 0.3981 0.100 Uiso 1 1 calc R U . . .
H5C H 0.7726 0.6531 0.5061 0.100 Uiso 1 1 calc R U . . .
C6 C 0.7860(5) 0.5111(3) 0.4411(6) 0.0545(12) Uani 1 1 d . . . . .
N1 N 0.8580(3) 0.5104(2) 0.3704(5) 0.0747(11) Uani 1 1 d . . . . .
C7 C 0.978(4) 0.7171(9) 0.255(6) 0.120(10) Uani 0.5 1 d . U P A -1
H7A H 0.9957 0.7070 0.3582 0.180 Uiso 0.5 1 calc R U P A -1
H7B H 0.8993 0.7274 0.2334 0.180 Uiso 0.5 1 calc R U P A -1
H7C H 1.0204 0.7602 0.2279 0.180 Uiso 0.5 1 calc R U P A -1
O5 O 1.0058(11) 0.6551(5) 0.1746(10) 0.133(3) Uani 0.5 1 d . U P A -1
H5 H 1.0393 0.6690 0.1056 0.200 Uiso 0.5 1 calc R U P A -1
B1 B 1.0000 0.3172(6) 0.2500 0.095(3) Uani 1 2 d S T P . .
F1 F 0.9536(5) 0.3634(3) 0.1454(6) 0.209(3) Uani 1 1 d . . . . .
F2 F 1.0710(9) 0.2753(6) 0.1978(12) 0.287(5) Uani 1 1 d . . . . .

loop_
_atom_site_aniso_label
_atom_site_aniso_U_11
_atom_site_aniso_U_22
_atom_site_aniso_U_33
_atom_site_aniso_U_23
_atom_site_aniso_U_13
_atom_site_aniso_U_12
Pd1 0.0368(3) 0.0498(4) 0.0427(3) 0.000 0.0162(2) 0.000
Ag1 0.0505(4) 0.0820(5) 0.0789(4) 0.000 0.0380(3) 0.000
O1 0.0540(13) 0.0493(15) 0.0575(14) 0.0012(11) 0.0233(11) 0.0017(11)
O2 0.0533(13) 0.0520(15) 0.0594(14) 0.0001(11) 0.0276(11) -0.0010(11)
C1 0.079(3) 0.065(3) 0.084(3) -0.007(2) 0.035(2) 0.015(2)
C2 0.0418(17) 0.061(2) 0.0452(18) 0.0007(16) 0.0118(14) 0.0041(15)
C3 0.034(2) 0.068(3) 0.044(2) -0.0023(17) 0.0143(17) 0.0002(16)
C4 0.0412(16) 0.056(2) 0.0488(18) -0.0022(16) 0.0139(14) -0.0044(15)
C5 0.068(2) 0.062(3) 0.076(3) 0.005(2) 0.0356(19) -0.0095(19)
C6 0.042(2) 0.067(3) 0.057(3) -0.0034(19) 0.017(2) -0.0004(18)
N1 0.058(2) 0.086(3) 0.088(3) -0.013(2) 0.043(2) -0.0007(17)
C7 0.13(3) 0.087(7) 0.141(10) -0.008(12) 0.024(19) 0.016(11)
O5 0.211(10) 0.081(5) 0.117(7) 0.015(4) 0.065(7) 0.020(6)
B1 0.127(7) 0.064(5) 0.090(6) 0.000 -0.008(6) 0.000
F1 0.250(6) 0.146(5) 0.198(5) 0.041(4) -0.117(4) -0.028(4)
F2 0.413(15) 0.202(6) 0.278(9) -0.022(9) 0.180(9) 0.102(10)

loop_
_atom_type_symbol
_atom_type_description
_atom_type_scat_dispersion_real
_atom_type_scat_dispersion_imag
_atom_type_scat_source
C C 0.0033 0.0016 'International Tables Vol C Tables 4.2.6.8 and 6.1.1.4'
H H 0.0000 0.0000 'International Tables Vol C Tables 4.2.6.8 and 6.1.1.4'
B B 0.0013 0.0007 'International Tables Vol C Tables 4.2.6.8 and 6.1.1.4'
N N 0.0061 0.0033 'International Tables Vol C Tables 4.2.6.8 and 6.1.1.4'
O O 0.0106 0.0060 'International Tables Vol C Tables 4.2.6.8 and 6.1.1.4'
F F 0.0171 0.0103 'International Tables Vol C Tables 4.2.6.8 and 6.1.1.4'
Pd Pd -0.9988 1.0072 'International Tables Vol C Tables 4.2.6.8 and 6.1.1.4'
Ag Ag -0.8971 1.1015 'International Tables Vol C Tables 4.2.6.8 and 6.1.1.4'

loop_
_geom_angle_atom_site_label_1
_geom_angle_atom_site_label_2
_geom_angle_atom_site_label_3
_geom_angle
_geom_angle_site_symmetry_1
_geom_angle_site_symmetry_3
O1 Pd1 O1 86.35(14) . 2_656
O1 Pd1 O2 93.67(10) . .
O1 Pd1 O2 178.16(9) 2_656 .
O1 Pd1 O2 178.16(9) . 2_656
O1 Pd1 O2 93.68(10) 2_656 2_656
O2 Pd1 O2 86.36(13) . 2_656
N1 Ag1 N1 176.9(2) 2_755 .
N1 Ag1 O5 80.9(2) 2_755 .
N1 Ag1 O5 102.1(2) . .
C2 O1 Pd1 125.5(2) . .
C4 O2 Pd1 125.6(2) . .
O1 C2 C3 123.9(4) . .
O1 C2 C1 115.2(4) . .
C3 C2 C1 120.9(4) . .
C4 C3 C6 117.0(3) . .
C4 C3 C2 127.2(4) . .
C6 C3 C2 115.9(3) . .
O2 C4 C3 123.9(4) . .
O2 C4 C5 115.2(3) . .
C3 C4 C5 120.9(3) . .
N1 C6 C3 179.1(6) . .
C6 N1 Ag1 175.8(4) . .
C7 O5 Ag1 127.7(17) . .
F2 B1 F2 107.9(12) . 2_755
F2 B1 F1 112.8(6) . 2_755
F2 B1 F1 109.7(6) 2_755 2_755
F2 B1 F1 109.7(6) . .
F2 B1 F1 112.8(6) 2_755 .
F1 B1 F1 104.2(8) 2_755 .

loop_
_geom_bond_atom_site_label_1
_geom_bond_atom_site_label_2
_geom_bond_distance
_geom_bond_site_symmetry_2
Pd1 O1 1.973(2) .
Pd1 O1 1.973(2) 2_656
Pd1 O2 1.978(2) .
Pd1 O2 1.978(2) 2_656
Ag1 N1 2.124(3) 2_755
Ag1 N1 2.124(3) .
Ag1 O5 2.598(9) .
O1 C2 1.271(4) .
O2 C4 1.266(4) .
C1 C2 1.491(6) .
C2 C3 1.426(6) .
C3 C4 1.419(6) .
C3 C6 1.428(10) .
C4 C5 1.481(5) .
C6 N1 1.131(6) .
C7 O5 1.38(3) .
B1 F2 1.260(8) .
B1 F2 1.260(8) 2_755
B1 F1 1.328(7) 2_755
B1 F1 1.328(7) .
